data_4030043
loop_
_publ_author_name
'Wang, Haijun'
'Fronczek, Frank R.'
'Vicente, M Gra\,ca H'
'Smith, Kevin M.'

_publ_section_title
;
 Functionalization of 3,5,8-Trichlorinated BODIPY Dyes.
;
_journal_issue 21
_journal_name_full 'The Journal of organic chemistry'
_journal_page_first 10342
_journal_paper_doi 10.1021/jo501969z
_journal_volume 79
_journal_year 2014
_chemical_formula_moiety 'C36 H39 B F2 N2 O4 Si'
_chemical_formula_sum 'C36 H39 B F2 N2 O4 Si'
_chemical_formula_weight 640.59
_chemical_name_systematic
; 
 ? 
;
_space_group_IT_number 2
_symmetry_cell_setting triclinic
_symmetry_space_group_name_Hall '-P 1'
_symmetry_space_group_name_H-M 'P -1'
_atom_sites_solution_hydrogens geom
_atom_sites_solution_primary direct
_atom_sites_solution_secondary difmap
_audit_creation_method SHELXL-97
_cell_angle_alpha 76.767(3)
_cell_angle_beta 88.504(2)
_cell_angle_gamma 78.660(3)
_cell_formula_units_Z 4
_cell_length_a 12.1354(5)
_cell_length_b 13.2882(6)
_cell_length_c 21.2741(10)
_cell_measurement_reflns_used 9545
_cell_measurement_temperature 100.0(5)
_cell_measurement_theta_max 25.25
_cell_measurement_theta_min 2.46
_cell_volume 3273.7(3)
_computing_cell_refinement 'Bruker SAINT'
_computing_data_collection 'Bruker APEX2'
_computing_data_reduction 'Bruker SAINT'
_computing_molecular_graphics 'ORTEP-3 for Windows (Farrugia, 2012)'
_computing_publication_material 'SHELXL-97 (Sheldrick, 2008)'
_computing_structure_refinement 'SHELXL-97 (Sheldrick, 2008)'
_computing_structure_solution 'SHELXS-97 (Sheldrick, 2008)'
_diffrn_ambient_temperature 100.0(5)
_diffrn_measured_fraction_theta_full 0.998
_diffrn_measured_fraction_theta_max 0.995
_diffrn_measurement_device_type 'Bruker Kappa APEX-II DUO'
_diffrn_measurement_method '\f and \w scans'
_diffrn_radiation_monochromator 'TRIUMPH curved graphite'
_diffrn_radiation_source 'fine-focus sealed tube'
_diffrn_radiation_type MoK\a
_diffrn_radiation_wavelength 0.71073
_diffrn_reflns_av_R_equivalents 0.0344
_diffrn_reflns_av_sigmaI/netI 0.0453
_diffrn_reflns_limit_h_max 14
_diffrn_reflns_limit_h_min -14
_diffrn_reflns_limit_k_max 16
_diffrn_reflns_limit_k_min -14
_diffrn_reflns_limit_l_max 25
_diffrn_reflns_limit_l_min -25
_diffrn_reflns_number 35204
_diffrn_reflns_theta_full 25.00
_diffrn_reflns_theta_max 25.39
_diffrn_reflns_theta_min 1.61
_exptl_absorpt_coefficient_mu 0.126
_exptl_absorpt_correction_T_max 0.9900
_exptl_absorpt_correction_T_min 0.9241
_exptl_absorpt_correction_type multi-scan
_exptl_absorpt_process_details 'SADABS (Sheldrick, 2004)'
_exptl_crystal_colour red
_exptl_crystal_density_diffrn 1.300
_exptl_crystal_density_method 'not measured'
_exptl_crystal_description fragment
_exptl_crystal_F_000 1352
_exptl_crystal_size_max 0.23
_exptl_crystal_size_mid 0.15
_exptl_crystal_size_min 0.08
_refine_diff_density_max 0.540
_refine_diff_density_min -0.354
_refine_diff_density_rms 0.051
_refine_ls_extinction_method none
_refine_ls_goodness_of_fit_ref 1.021
_refine_ls_hydrogen_treatment constr
_refine_ls_matrix_type full
_refine_ls_number_parameters 908
_refine_ls_number_reflns 11995
_refine_ls_number_restraints 30
_refine_ls_restrained_S_all 1.030
_refine_ls_R_factor_all 0.0741
_refine_ls_R_factor_gt 0.0481
_refine_ls_shift/su_max 0.001
_refine_ls_shift/su_mean 0.000
_refine_ls_structure_factor_coef Fsqd
_refine_ls_weighting_details 'calc w=1/[\s^2^(Fo^2^)+(0.0588P)^2^+1.7858P] where P=(Fo^2^+2Fc^2^)/3'
_refine_ls_weighting_scheme calc
_refine_ls_wR_factor_gt 0.1143
_refine_ls_wR_factor_ref 0.1279
_reflns_number_gt 8753
_reflns_number_total 11995
_reflns_threshold_expression I>2\s(I)
_cod_data_source_file jo501969z_si_002.cif
_cod_data_source_block Compound19
_cod_depositor_comments
;
The following automatic conversions were performed:

'_symmetry_cell_setting' value 'Triclinic' changed to 'triclinic'
according to
/home/saulius/struct/COD-crude-data--automatic-downloads/rss-feeds/ACS/lib/dictionaries/cif_core.dic
dictionary named 'cif_core.dic' version 2.4.2 from 2011-04-26.

Automatic conversion script
Id: cif_fix_values 2827 2014-09-09 07:05:25Z andrius 

 Adding full bibliography for 4030032--4030045.cif.
;
_cod_original_sg_symbol_Hall '-P 1 '
_cod_original_sg_symbol_H-M 'P -1   '
_cod_database_code 4030043

loop_
_symmetry_equiv_pos_as_xyz
'x, y, z'
'-x, -y, -z'

loop_
_atom_site_label
_atom_site_type_symbol
_atom_site_fract_x
_atom_site_fract_y
_atom_site_fract_z
_atom_site_U_iso_or_equiv
_atom_site_adp_type
_atom_site_occupancy
_atom_site_symmetry_multiplicity
_atom_site_calc_flag
_atom_site_refinement_flags
_atom_site_disorder_assembly
_atom_site_disorder_group
Si1 Si 0.58382(6) 0.59757(6) 0.74450(3) 0.03302(18) Uani 1 1 d . . .
F1 F 1.05198(11) 0.20423(11) 0.54892(6) 0.0319(3) Uani 1 1 d . . .
F2 F 1.09346(10) 0.35552(11) 0.56677(6) 0.0307(3) Uani 1 1 d . . .
O1 O 0.88904(14) 0.44356(13) 0.91812(8) 0.0308(4) Uani 1 1 d . . .
O2 O 0.77890(14) 0.32489(13) 0.92488(8) 0.0322(4) Uani 1 1 d . . .
O3 O 0.54192(19) 0.82756(16) 0.51704(13) 0.0679(7) Uani 1 1 d . . .
O4 O 0.44791(18) 0.70049(17) 0.55153(12) 0.0650(7) Uani 1 1 d . . .
N1 N 0.99466(14) 0.25291(14) 0.64917(8) 0.0213(4) Uani 1 1 d . . .
N2 N 0.90054(15) 0.35335(15) 0.54497(9) 0.0235(4) Uani 1 1 d . . .
C1 C 1.05716(18) 0.17321(17) 0.69337(11) 0.0233(5) Uani 1 1 d . . .
C2 C 1.01094(19) 0.17100(17) 0.75530(10) 0.0233(5) Uani 1 1 d . . .
C3 C 0.91829(18) 0.25280(17) 0.74853(11) 0.0230(5) Uani 1 1 d . . .
C4 C 0.90743(17) 0.30346(17) 0.68178(10) 0.0213(5) Uani 1 1 d . . .
C5 C 0.82235(17) 0.38252(17) 0.64648(11) 0.0222(5) Uani 1 1 d . . .
C6 C 0.81667(18) 0.40501(18) 0.57866(11) 0.0233(5) Uani 1 1 d . . .
C7 C 0.73119(19) 0.46712(17) 0.53351(11) 0.0260(5) Uani 1 1 d . . .
C8 C 0.7642(2) 0.44995(19) 0.47354(11) 0.0302(6) Uani 1 1 d . . .
C9 C 0.86966(19) 0.38026(18) 0.48160(11) 0.0254(5) Uani 1 1 d . B .
C10 C 1.15839(19) 0.10175(18) 0.67778(11) 0.0259(5) Uani 1 1 d . . .
C11 C 1.2471(2) 0.1393(2) 0.64410(12) 0.0318(6) Uani 1 1 d . . .
H11 H 1.2428 0.2130 0.6288 0.038 Uiso 1 1 calc R . .
C12 C 1.3413(2) 0.0692(2) 0.63300(13) 0.0394(6) Uani 1 1 d . . .
H12 H 1.4017 0.0951 0.6098 0.047 Uiso 1 1 calc R . .
C13 C 1.3491(2) -0.0376(2) 0.65499(15) 0.0491(8) Uani 1 1 d . . .
H13 H 1.4147 -0.0851 0.6473 0.059 Uiso 1 1 calc R . .
C14 C 1.2612(2) -0.0756(2) 0.68825(16) 0.0513(8) Uani 1 1 d . . .
H14 H 1.2663 -0.1494 0.7034 0.062 Uiso 1 1 calc R . .
C15 C 1.1658(2) -0.0067(2) 0.69967(13) 0.0376(6) Uani 1 1 d . . .
H15 H 1.1053 -0.0332 0.7224 0.045 Uiso 1 1 calc R . .
C16 C 1.0567(2) 0.09714(19) 0.81711(11) 0.0297(5) Uani 1 1 d . . .
H16A H 1.0648 0.1376 0.8493 0.044 Uiso 1 1 calc R . .
H16B H 1.1302 0.0561 0.8096 0.044 Uiso 1 1 calc R . .
H16C H 1.0049 0.0493 0.8330 0.044 Uiso 1 1 calc R . .
C17 C 0.84987(18) 0.27950(17) 0.80448(10) 0.0230(5) Uani 1 1 d . . .
H17A H 0.8499 0.2144 0.8382 0.028 Uiso 1 1 calc R . .
H17B H 0.7712 0.3101 0.7898 0.028 Uiso 1 1 calc R . .
C18 C 0.89755(18) 0.35819(18) 0.83305(10) 0.0228(5) Uani 1 1 d . . .
H18A H 0.9798 0.3338 0.8393 0.027 Uiso 1 1 calc R . .
H18B H 0.8840 0.4275 0.8019 0.027 Uiso 1 1 calc R . .
C19 C 0.84651(18) 0.37144(17) 0.89637(10) 0.0224(5) Uani 1 1 d . . .
C20 C 0.8476(2) 0.4628(2) 0.97904(12) 0.0395(6) Uani 1 1 d . . .
H20A H 0.7656 0.4852 0.9762 0.059 Uiso 1 1 calc R . .
H20B H 0.8810 0.5184 0.9897 0.059 Uiso 1 1 calc R . .
H20C H 0.8679 0.3980 1.0128 0.059 Uiso 1 1 calc R . .
C21 C 0.74036(19) 0.44287(18) 0.68034(11) 0.0255(5) Uani 1 1 d . . .
C22 C 0.6762(2) 0.50048(19) 0.70697(11) 0.0297(5) Uani 1 1 d . . .
C23 C 0.6251(3) 0.5675(3) 0.83101(14) 0.0614(10) Uani 1 1 d . . .
H23A H 0.6196 0.4946 0.8511 0.092 Uiso 1 1 calc R . .
H23B H 0.5749 0.6155 0.8528 0.092 Uiso 1 1 calc R . .
H23C H 0.7027 0.5764 0.8349 0.092 Uiso 1 1 calc R . .
C24 C 0.4355(2) 0.5911(2) 0.73132(14) 0.0437(7) Uani 1 1 d . . .
H24A H 0.4178 0.6103 0.6849 0.066 Uiso 1 1 calc R . .
H24B H 0.3861 0.6403 0.7527 0.066 Uiso 1 1 calc R . .
H24C H 0.4239 0.5193 0.7494 0.066 Uiso 1 1 calc R . .
C25 C 0.6094(2) 0.7306(2) 0.70555(14) 0.0430(7) Uani 1 1 d . . .
H25A H 0.6886 0.7328 0.7117 0.065 Uiso 1 1 calc R . .
H25B H 0.5617 0.7833 0.7251 0.065 Uiso 1 1 calc R . .
H25C H 0.5915 0.7460 0.6593 0.065 Uiso 1 1 calc R . .
C26 C 0.6255(2) 0.54045(18) 0.54399(12) 0.0304(6) Uani 1 1 d . A .
H26A H 0.5984 0.5157 0.5881 0.036 Uiso 1 1 calc R . .
H26B H 0.5668 0.5395 0.5128 0.036 Uiso 1 1 calc R . .
C27 C 0.6439(2) 0.65270(19) 0.53576(12) 0.0339(6) Uani 1 1 d . . .
H27A H 0.6943 0.6550 0.5710 0.041 Uiso 1 1 calc R A .
H27B H 0.6820 0.6730 0.4944 0.041 Uiso 1 1 calc R . .
C28 C 0.5367(3) 0.7316(2) 0.53629(12) 0.0410(7) Uani 1 1 d . A .
C29 C 0.4374(5) 0.9088(4) 0.5080(3) 0.0532(19) Uani 0.506(6) 1 d P A 1
H29A H 0.3907 0.8989 0.4739 0.080 Uiso 0.506(6) 1 calc PR A 1
H29B H 0.4564 0.9790 0.4956 0.080 Uiso 0.506(6) 1 calc PR A 1
H29C H 0.3961 0.9023 0.5484 0.080 Uiso 0.506(6) 1 calc PR A 1
C29A C 0.3497(5) 0.7743(5) 0.5418(3) 0.059(2) Uani 0.494(6) 1 d P A 2
H29D H 0.3660 0.8434 0.5210 0.089 Uiso 0.494(6) 1 calc PR A 2
H29E H 0.3143 0.7776 0.5834 0.089 Uiso 0.494(6) 1 calc PR A 2
H29F H 0.2985 0.7545 0.5139 0.089 Uiso 0.494(6) 1 calc PR A 2
C30 C 0.7018(2) 0.4988(2) 0.41051(12) 0.0444(7) Uani 1 1 d . . .
H30A H 0.6213 0.5004 0.4168 0.067 Uiso 1 1 calc R . .
H30B H 0.7292 0.4571 0.3788 0.067 Uiso 1 1 calc R . .
H30C H 0.7143 0.5709 0.3948 0.067 Uiso 1 1 calc R . .
C31 C 0.9381(2) 0.34332(18) 0.42966(11) 0.0296(5) Uani 1 1 d D . .
C34 C 1.0551(2) 0.2823(2) 0.32629(13) 0.0452(7) Uani 1 1 d D . .
H34 H 1.0977 0.2591 0.2924 0.054 Uiso 1 1 d R B .
C32A C 1.0139(8) 0.4010(8) 0.3932(5) 0.034(2) Uiso 0.308(8) 1 d PD B 1
H32A H 1.0260 0.4626 0.4052 0.041 Uiso 0.308(8) 1 calc PR B 1
C33A C 1.0708(8) 0.3725(8) 0.3413(6) 0.036(3) Uiso 0.308(8) 1 d PD B 1
H33A H 1.1192 0.4142 0.3169 0.044 Uiso 0.308(8) 1 calc PR B 1
C35A C 1.0024(9) 0.2094(9) 0.3647(5) 0.036(3) Uani 0.308(8) 1 d PD B 1
H35A H 1.0039 0.1421 0.3561 0.043 Uiso 0.308(8) 1 calc PR B 1
C36A C 0.9465(8) 0.2401(7) 0.4171(5) 0.032(3) Uani 0.308(8) 1 d PD B 1
H36A H 0.9121 0.1904 0.4462 0.038 Uiso 0.308(8) 1 calc PR B 1
C32B C 1.0344(3) 0.3757(3) 0.4129(2) 0.0275(10) Uiso 0.692(8) 1 d PD B 2
H32B H 1.0627 0.4183 0.4364 0.033 Uiso 0.692(8) 1 calc PR B 2
C33B C 1.0928(4) 0.3461(4) 0.3605(2) 0.0359(11) Uiso 0.692(8) 1 d PD B 2
H33B H 1.1604 0.3706 0.3480 0.043 Uiso 0.692(8) 1 calc PR B 2
C35B C 0.9494(5) 0.2565(4) 0.3418(2) 0.0436(13) Uani 0.692(8) 1 d PD B 2
H35B H 0.9188 0.2171 0.3170 0.052 Uiso 0.692(8) 1 calc PR B 2
C36B C 0.8885(4) 0.2876(4) 0.39298(19) 0.0337(12) Uani 0.692(8) 1 d PD B 2
H36B H 0.8161 0.2717 0.4027 0.040 Uiso 0.692(8) 1 calc PR B 2
B1 B 1.0157(2) 0.2900(2) 0.57565(12) 0.0245(6) Uani 1 1 d . . .
Si2 Si 0.54834(5) 0.69711(5) 0.03045(3) 0.02244(15) Uani 1 1 d . . .
F3 F 0.24013(10) 1.13586(10) 0.22425(6) 0.0275(3) Uani 1 1 d . . .
F4 F 0.09204(10) 1.05379(10) 0.24722(6) 0.0284(3) Uani 1 1 d . . .
O5 O 0.75580(15) 0.63890(15) 0.26447(10) 0.0524(6) Uani 1 1 d . . .
O6 O 0.78979(15) 0.72138(18) 0.16467(9) 0.0498(5) Uani 1 1 d . . .
O7 O 0.46286(14) 0.95881(15) -0.12313(9) 0.0423(5) Uani 1 1 d . . .
O8 O 0.30248(15) 0.90659(19) -0.12626(10) 0.0540(6) Uani 1 1 d . . .
N3 N 0.27733(13) 0.94629(13) 0.24529(8) 0.0180(4) Uani 1 1 d . . .
N4 N 0.17909(13) 1.05545(13) 0.14415(8) 0.0170(4) Uani 1 1 d . . .
C37 C 0.30510(17) 0.90491(17) 0.30815(10) 0.0209(5) Uani 1 1 d . C .
C38 C 0.39252(19) 0.81545(18) 0.31368(11) 0.0256(5) Uani 1 1 d . . .
C39 C 0.42138(17) 0.80463(17) 0.25188(10) 0.0210(5) Uani 1 1 d . . .
C40 C 0.34686(16) 0.88618(16) 0.20856(10) 0.0177(4) Uani 1 1 d . . .
C41 C 0.32941(16) 0.90650(16) 0.14138(10) 0.0168(4) Uani 1 1 d . . .
C42 C 0.24175(16) 0.98696(16) 0.11005(10) 0.0170(4) Uani 1 1 d . . .
C43 C 0.19621(16) 1.01210(16) 0.04598(10) 0.0178(4) Uani 1 1 d . . .
C44 C 0.10639(17) 1.09665(17) 0.04273(10) 0.0198(5) Uani 1 1 d . . .
C45 C 0.09848(16) 1.12215(16) 0.10349(10) 0.0185(4) Uani 1 1 d . . .
C46 C 0.25278(18) 0.94943(17) 0.36200(10) 0.0223(5) Uani 1 1 d D . .
C47A C 0.3166(6) 1.0061(7) 0.3923(4) 0.0228(18) Uani 0.387(11) 1 d PD C 1
H47A H 0.3883 1.0173 0.3769 0.027 Uiso 0.387(11) 1 calc PR C 1
C48A C 0.2705(6) 1.0442(7) 0.4450(4) 0.0244(19) Uani 0.387(11) 1 d PD C 1
H48A H 0.3104 1.0832 0.4654 0.029 Uiso 0.387(11) 1 calc PR C 1
C50A C 0.1078(8) 0.9785(10) 0.4343(5) 0.042(3) Uani 0.387(11) 1 d PD C 1
H50A H 0.0330 0.9726 0.4463 0.050 Uiso 0.387(11) 1 calc PR C 1
C51A C 0.1522(8) 0.9383(10) 0.3826(5) 0.034(2) Uani 0.387(11) 1 d PD C 1
H51A H 0.1094 0.9021 0.3619 0.041 Uiso 0.387(11) 1 calc PR C 1
C47B C 0.2688(7) 1.0429(5) 0.3717(3) 0.0405(17) Uani 0.613(11) 1 d PD C 2
H47B H 0.3104 1.0840 0.3412 0.049 Uiso 0.613(11) 1 calc PR C 2
C48B C 0.2260(8) 1.0801(5) 0.4249(3) 0.052(2) Uani 0.613(11) 1 d PD C 2
H48B H 0.2401 1.1451 0.4309 0.063 Uiso 0.613(11) 1 calc PR C 2
C50B C 0.1425(5) 0.9279(5) 0.4599(3) 0.0330(13) Uani 0.613(11) 1 d PD C 2
H50B H 0.0978 0.8896 0.4899 0.040 Uiso 0.613(11) 1 calc PR C 2
C51B C 0.1875(5) 0.8901(5) 0.4068(3) 0.0274(12) Uani 0.613(11) 1 d PD C 2
H51B H 0.1746 0.8247 0.4007 0.033 Uiso 0.613(11) 1 calc PR C 2
C49 C 0.1651(2) 1.0252(2) 0.46802(13) 0.0404(7) Uani 1 1 d D . .
H49 H 0.1327 1.0532 0.5030 0.048 Uiso 1 1 d R C .
C52 C 0.4444(2) 0.7462(2) 0.37622(11) 0.0369(6) Uani 1 1 d . . .
H52A H 0.4261 0.6760 0.3820 0.055 Uiso 1 1 calc R . .
H52B H 0.4146 0.7773 0.4122 0.055 Uiso 1 1 calc R . .
H52C H 0.5262 0.7401 0.3751 0.055 Uiso 1 1 calc R . .
C53 C 0.52026(17) 0.72768(17) 0.23648(11) 0.0240(5) Uani 1 1 d . . .
H53A H 0.4998 0.6974 0.2010 0.029 Uiso 1 1 calc R . .
H53B H 0.5423 0.6693 0.2749 0.029 Uiso 1 1 calc R . .
C54 C 0.61957(18) 0.78371(18) 0.21615(11) 0.0275(5) Uani 1 1 d . . .
H54A H 0.6005 0.8337 0.1739 0.033 Uiso 1 1 calc R . .
H54B H 0.6288 0.8255 0.2480 0.033 Uiso 1 1 calc R . .
C55 C 0.73003(19) 0.71217(19) 0.21061(12) 0.0289(5) Uani 1 1 d . . .
C56 C 0.8647(2) 0.5701(2) 0.26834(17) 0.0582(9) Uani 1 1 d . . .
H56A H 0.8763 0.5423 0.2293 0.087 Uiso 1 1 calc R . .
H56B H 0.8685 0.5115 0.3063 0.087 Uiso 1 1 calc R . .
H56C H 0.9234 0.6098 0.2721 0.087 Uiso 1 1 calc R . .
C57 C 0.40118(17) 0.84279(17) 0.10455(10) 0.0195(5) Uani 1 1 d . . .
C58 C 0.46286(17) 0.79037(17) 0.07399(10) 0.0220(5) Uani 1 1 d . . .
C59 C 0.6177(2) 0.5804(2) 0.09247(13) 0.0415(7) Uani 1 1 d . . .
H59A H 0.6735 0.6008 0.1170 0.062 Uiso 1 1 calc R . .
H59B H 0.6550 0.5251 0.0712 0.062 Uiso 1 1 calc R . .
H59C H 0.5611 0.5537 0.1219 0.062 Uiso 1 1 calc R . .
C60 C 0.6563(2) 0.7594(2) -0.01769(14) 0.0414(7) Uani 1 1 d . . .
H60A H 0.6205 0.8276 -0.0448 0.062 Uiso 1 1 calc R . .
H60B H 0.6936 0.7135 -0.0452 0.062 Uiso 1 1 calc R . .
H60C H 0.7119 0.7702 0.0114 0.062 Uiso 1 1 calc R . .
C61 C 0.4503(2) 0.6596(2) -0.02123(12) 0.0348(6) Uani 1 1 d . . .
H61A H 0.3899 0.6338 0.0052 0.052 Uiso 1 1 calc R . .
H61B H 0.4911 0.6039 -0.0411 0.052 Uiso 1 1 calc R . .
H61C H 0.4181 0.7212 -0.0551 0.052 Uiso 1 1 calc R . .
C62 C 0.23272(17) 0.95983(17) -0.00871(10) 0.0198(5) Uani 1 1 d . . .
H62A H 0.1673 0.9692 -0.0378 0.024 Uiso 1 1 calc R . .
H62B H 0.2586 0.8833 0.0089 0.024 Uiso 1 1 calc R . .
C63 C 0.32756(18) 1.00401(17) -0.04802(10) 0.0225(5) Uani 1 1 d . . .
H63A H 0.3025 1.0807 -0.0654 0.027 Uiso 1 1 calc R . .
H63B H 0.3939 0.9934 -0.0194 0.027 Uiso 1 1 calc R . .
C64 C 0.35997(18) 0.95086(17) -0.10272(10) 0.0221(5) Uani 1 1 d . . .
C65 C 0.4974(2) 0.9127(2) -0.17800(15) 0.0497(8) Uani 1 1 d . . .
H65A H 0.4824 0.8410 -0.1694 0.075 Uiso 1 1 calc R . .
H65B H 0.5779 0.9103 -0.1848 0.075 Uiso 1 1 calc R . .
H65C H 0.4550 0.9556 -0.2167 0.075 Uiso 1 1 calc R . .
C66 C 0.03339(19) 1.15415(19) -0.01524(11) 0.0269(5) Uani 1 1 d . . .
H66A H 0.0780 1.1925 -0.0478 0.040 Uiso 1 1 calc R . .
H66B H -0.0288 1.2042 -0.0025 0.040 Uiso 1 1 calc R . .
H66C H 0.0033 1.1034 -0.0333 0.040 Uiso 1 1 calc R . .
C67 C 0.01645(17) 1.20777(16) 0.12359(10) 0.0181(4) Uani 1 1 d . . .
C68 C -0.09686(18) 1.20274(18) 0.12546(11) 0.0253(5) Uani 1 1 d . . .
H68 H -0.1214 1.1461 0.1133 0.030 Uiso 1 1 calc R . .
C69 C -0.17439(19) 1.28106(19) 0.14516(11) 0.0295(5) Uani 1 1 d . . .
H69 H -0.2517 1.2769 0.1475 0.035 Uiso 1 1 calc R . .
C70 C -0.13945(19) 1.36445(18) 0.16121(11) 0.0283(5) Uani 1 1 d . . .
H70 H -0.1925 1.4175 0.1749 0.034 Uiso 1 1 calc R . .
C71 C -0.0271(2) 1.37099(19) 0.15742(12) 0.0309(6) Uani 1 1 d . . .
H71 H -0.0034 1.4295 0.1676 0.037 Uiso 1 1 calc R . .
C72 C 0.05113(19) 1.29252(18) 0.13881(11) 0.0274(5) Uani 1 1 d . . .
H72 H 0.1284 1.2970 0.1365 0.033 Uiso 1 1 calc R . .
B2 B 0.1940(2) 1.05165(19) 0.21705(12) 0.0203(5) Uani 1 1 d . . .

loop_
_atom_site_aniso_label
_atom_site_aniso_U_11
_atom_site_aniso_U_22
_atom_site_aniso_U_33
_atom_site_aniso_U_23
_atom_site_aniso_U_13
_atom_site_aniso_U_12
Si1 0.0344(4) 0.0373(4) 0.0238(4) -0.0100(3) 0.0025(3) 0.0048(3)
F1 0.0348(7) 0.0408(8) 0.0244(7) -0.0199(6) 0.0019(6) -0.0029(6)
F2 0.0278(7) 0.0421(8) 0.0250(7) -0.0074(6) 0.0015(6) -0.0139(6)
O1 0.0393(9) 0.0358(9) 0.0242(9) -0.0158(7) 0.0093(7) -0.0141(8)
O2 0.0363(9) 0.0407(10) 0.0245(9) -0.0111(8) 0.0107(7) -0.0161(8)
O3 0.0654(14) 0.0321(12) 0.106(2) -0.0178(12) -0.0044(13) -0.0045(10)
O4 0.0490(13) 0.0466(13) 0.0848(18) 0.0047(12) 0.0004(12) 0.0024(11)
N1 0.0241(9) 0.0233(10) 0.0190(10) -0.0091(8) 0.0010(8) -0.0051(8)
N2 0.0253(10) 0.0303(10) 0.0177(10) -0.0088(8) 0.0025(8) -0.0085(8)
C1 0.0280(12) 0.0229(12) 0.0235(12) -0.0112(10) 0.0004(9) -0.0085(9)
C2 0.0303(12) 0.0239(12) 0.0197(12) -0.0102(9) 0.0024(9) -0.0087(10)
C3 0.0267(11) 0.0252(12) 0.0216(12) -0.0104(10) 0.0018(9) -0.0101(9)
C4 0.0241(11) 0.0234(11) 0.0209(12) -0.0118(9) 0.0022(9) -0.0080(9)
C5 0.0229(11) 0.0247(12) 0.0223(12) -0.0095(10) 0.0028(9) -0.0082(9)
C6 0.0248(11) 0.0264(12) 0.0218(12) -0.0082(10) 0.0025(9) -0.0095(9)
C7 0.0304(12) 0.0240(12) 0.0246(13) -0.0033(10) 0.0012(10) -0.0105(10)
C8 0.0407(14) 0.0277(13) 0.0221(13) -0.0026(10) -0.0019(10) -0.0095(11)
C9 0.0363(13) 0.0255(12) 0.0176(12) -0.0044(9) 0.0012(10) -0.0143(10)
C10 0.0314(12) 0.0261(12) 0.0217(12) -0.0110(10) -0.0019(10) -0.0026(10)
C11 0.0334(13) 0.0327(14) 0.0302(14) -0.0109(11) 0.0017(11) -0.0046(11)
C12 0.0304(13) 0.0498(17) 0.0378(16) -0.0136(13) 0.0055(11) -0.0038(12)
C13 0.0354(15) 0.0487(18) 0.0573(19) -0.0175(15) 0.0025(14) 0.0119(13)
C14 0.0459(17) 0.0333(15) 0.069(2) -0.0087(15) 0.0040(15) 0.0017(13)
C15 0.0365(14) 0.0295(14) 0.0461(16) -0.0095(12) 0.0033(12) -0.0037(11)
C16 0.0371(13) 0.0290(13) 0.0225(12) -0.0067(10) 0.0000(10) -0.0047(10)
C17 0.0271(11) 0.0244(12) 0.0190(11) -0.0066(9) 0.0042(9) -0.0073(9)
C18 0.0249(11) 0.0260(12) 0.0180(11) -0.0063(9) 0.0024(9) -0.0047(9)
C19 0.0220(11) 0.0239(12) 0.0194(12) -0.0037(10) -0.0004(9) -0.0011(9)
C20 0.0532(16) 0.0435(16) 0.0274(14) -0.0197(12) 0.0071(12) -0.0101(13)
C21 0.0270(12) 0.0291(12) 0.0193(12) -0.0023(10) -0.0003(10) -0.0063(10)
C22 0.0312(12) 0.0312(13) 0.0245(13) -0.0054(11) 0.0026(10) -0.0023(11)
C23 0.0617(19) 0.079(2) 0.0308(16) -0.0185(16) -0.0031(14) 0.0246(18)
C24 0.0409(15) 0.0410(16) 0.0431(17) -0.0051(13) 0.0050(13) 0.0006(12)
C25 0.0444(15) 0.0434(16) 0.0444(17) -0.0218(13) 0.0028(13) -0.0025(13)
C26 0.0319(13) 0.0315(13) 0.0254(13) -0.0026(10) -0.0029(10) -0.0047(10)
C27 0.0434(14) 0.0321(14) 0.0252(13) -0.0047(11) 0.0012(11) -0.0075(11)
C28 0.0625(19) 0.0330(15) 0.0239(14) -0.0063(11) -0.0027(13) -0.0004(13)
C29 0.061(4) 0.039(3) 0.057(4) -0.023(3) -0.011(3) 0.010(3)
C29A 0.060(4) 0.042(4) 0.068(5) -0.017(3) 0.001(3) 0.014(3)
C30 0.0599(18) 0.0457(16) 0.0215(14) -0.0027(12) -0.0058(12) -0.0007(14)
C31 0.0437(14) 0.0289(13) 0.0180(12) -0.0054(10) -0.0013(10) -0.0113(11)
C34 0.0537(18) 0.0590(19) 0.0259(14) -0.0182(14) 0.0036(13) -0.0083(15)
C35A 0.038(6) 0.042(6) 0.035(6) -0.026(5) 0.005(5) -0.002(5)
C36A 0.028(5) 0.030(5) 0.042(6) -0.015(5) 0.007(5) -0.012(4)
C35B 0.063(3) 0.044(3) 0.029(2) -0.018(2) -0.007(2) -0.012(3)
C36B 0.042(3) 0.037(2) 0.027(2) -0.0081(18) -0.0053(19) -0.015(2)
B1 0.0267(13) 0.0325(15) 0.0181(13) -0.0109(11) 0.0028(10) -0.0090(11)
Si2 0.0219(3) 0.0236(3) 0.0220(3) -0.0094(3) 0.0027(2) -0.0004(2)
F3 0.0334(7) 0.0240(7) 0.0273(7) -0.0130(6) -0.0072(6) -0.0014(6)
F4 0.0204(6) 0.0413(8) 0.0194(7) -0.0078(6) 0.0041(5) 0.0040(6)
O5 0.0315(10) 0.0401(11) 0.0632(14) 0.0150(10) 0.0176(9) 0.0126(8)
O6 0.0314(10) 0.0860(16) 0.0323(11) -0.0185(10) 0.0093(8) -0.0072(10)
O7 0.0385(10) 0.0504(11) 0.0550(12) -0.0373(10) 0.0303(9) -0.0233(9)
O8 0.0341(10) 0.1010(17) 0.0522(13) -0.0571(13) 0.0166(9) -0.0286(11)
N3 0.0170(8) 0.0226(9) 0.0152(9) -0.0069(7) 0.0012(7) -0.0030(7)
N4 0.0159(8) 0.0193(9) 0.0160(9) -0.0062(7) 0.0016(7) -0.0017(7)
C37 0.0234(11) 0.0228(11) 0.0175(11) -0.0061(9) -0.0009(9) -0.0048(9)
C38 0.0304(12) 0.0253(12) 0.0182(12) -0.0044(10) -0.0003(9) 0.0004(10)
C39 0.0220(11) 0.0206(11) 0.0212(12) -0.0065(9) -0.0002(9) -0.0042(9)
C40 0.0155(10) 0.0209(11) 0.0187(11) -0.0084(9) 0.0022(8) -0.0040(8)
C41 0.0150(10) 0.0202(11) 0.0179(11) -0.0074(9) 0.0028(8) -0.0065(8)
C42 0.0138(9) 0.0206(11) 0.0184(11) -0.0077(9) 0.0038(8) -0.0039(8)
C43 0.0172(10) 0.0210(11) 0.0165(11) -0.0048(9) 0.0020(8) -0.0063(8)
C44 0.0194(10) 0.0240(11) 0.0163(11) -0.0049(9) 0.0013(8) -0.0049(9)
C45 0.0187(10) 0.0197(11) 0.0173(11) -0.0041(9) 0.0021(8) -0.0045(8)
C46 0.0280(12) 0.0236(12) 0.0146(11) -0.0066(9) -0.0006(9) -0.0009(9)
C47A 0.020(3) 0.023(4) 0.024(4) -0.006(3) -0.002(3) 0.001(3)
C48A 0.032(4) 0.018(4) 0.024(4) -0.008(3) -0.003(3) -0.001(3)
C50A 0.037(5) 0.061(7) 0.039(6) -0.025(5) 0.022(4) -0.023(5)
C51A 0.034(5) 0.043(6) 0.040(5) -0.029(5) 0.009(4) -0.018(4)
C47B 0.074(5) 0.025(3) 0.027(3) -0.007(2) 0.014(3) -0.021(3)
C48B 0.110(6) 0.022(3) 0.031(3) -0.016(3) 0.004(4) -0.015(4)
C50B 0.035(3) 0.042(3) 0.024(3) -0.010(2) 0.008(2) -0.011(2)
C51B 0.029(3) 0.027(3) 0.031(3) -0.014(2) 0.006(2) -0.009(2)
C49 0.0522(17) 0.0447(16) 0.0293(15) -0.0244(13) 0.0089(13) -0.0037(13)
C52 0.0477(15) 0.0342(14) 0.0210(13) -0.0057(11) -0.0021(11) 0.0100(12)
C53 0.0256(11) 0.0233(12) 0.0198(12) -0.0049(9) -0.0017(9) 0.0033(9)
C54 0.0258(12) 0.0306(13) 0.0248(13) -0.0071(10) -0.0006(10) -0.0017(10)
C55 0.0261(12) 0.0358(14) 0.0297(14) -0.0148(11) 0.0031(11) -0.0094(10)
C56 0.0268(14) 0.0405(17) 0.091(3) 0.0040(16) 0.0166(15) 0.0082(12)
C57 0.0181(10) 0.0232(11) 0.0169(11) -0.0040(9) -0.0022(9) -0.0035(9)
C58 0.0195(10) 0.0257(12) 0.0206(12) -0.0067(10) 0.0000(9) -0.0024(9)
C59 0.0535(17) 0.0308(14) 0.0351(15) -0.0117(12) -0.0049(13) 0.0092(12)
C60 0.0388(14) 0.0381(15) 0.0551(18) -0.0242(14) 0.0199(13) -0.0127(12)
C61 0.0323(13) 0.0435(15) 0.0357(15) -0.0233(12) 0.0076(11) -0.0084(11)
C62 0.0193(10) 0.0246(11) 0.0161(11) -0.0066(9) 0.0003(8) -0.0040(9)
C63 0.0241(11) 0.0250(12) 0.0195(12) -0.0079(9) 0.0036(9) -0.0046(9)
C64 0.0210(11) 0.0266(12) 0.0179(11) -0.0055(9) 0.0024(9) -0.0026(9)
C65 0.0515(17) 0.0574(19) 0.0585(19) -0.0410(16) 0.0394(15) -0.0266(15)
C66 0.0260(11) 0.0334(13) 0.0180(12) -0.0068(10) -0.0001(9) 0.0031(10)
C67 0.0201(10) 0.0191(11) 0.0128(10) -0.0025(8) 0.0003(8) 0.0005(8)
C68 0.0238(11) 0.0247(12) 0.0265(13) -0.0068(10) -0.0027(9) -0.0010(9)
C69 0.0214(11) 0.0341(13) 0.0306(14) -0.0079(11) 0.0007(10) 0.0012(10)
C70 0.0289(12) 0.0267(12) 0.0262(13) -0.0084(10) 0.0014(10) 0.0042(10)
C71 0.0393(14) 0.0255(12) 0.0311(14) -0.0126(11) 0.0030(11) -0.0066(11)
C72 0.0248(11) 0.0301(13) 0.0282(13) -0.0082(10) 0.0035(10) -0.0058(10)
B2 0.0195(12) 0.0244(13) 0.0176(13) -0.0099(10) -0.0003(10) 0.0002(10)

loop_
_atom_type_symbol
_atom_type_description
_atom_type_scat_dispersion_real
_atom_type_scat_dispersion_imag
_atom_type_scat_source
C C 0.0033 0.0016 'International Tables Vol C Tables 4.2.6.8 and 6.1.1.4'
H H 0.0000 0.0000 'International Tables Vol C Tables 4.2.6.8 and 6.1.1.4'
B B 0.0013 0.0007 'International Tables Vol C Tables 4.2.6.8 and 6.1.1.4'
N N 0.0061 0.0033 'International Tables Vol C Tables 4.2.6.8 and 6.1.1.4'
O O 0.0106 0.0060 'International Tables Vol C Tables 4.2.6.8 and 6.1.1.4'
F F 0.0171 0.0103 'International Tables Vol C Tables 4.2.6.8 and 6.1.1.4'
Si Si 0.0817 0.0704 'International Tables Vol C Tables 4.2.6.8 and 6.1.1.4'

loop_
_geom_angle_atom_site_label_1
_geom_angle_atom_site_label_2
_geom_angle_atom_site_label_3
_geom_angle
C22 Si1 C24 109.07(13)
C22 Si1 C23 107.58(12)
C24 Si1 C23 113.22(15)
C22 Si1 C25 108.18(12)
C24 Si1 C25 109.94(13)
C23 Si1 C25 108.70(16)
C19 O1 C20 115.72(19)
C28 O3 C29 119.8(3)
C28 O4 C29A 117.6(4)
C1 N1 C4 107.70(18)
C1 N1 B1 128.48(18)
C4 N1 B1 123.72(18)
C9 N2 C6 108.11(18)
C9 N2 B1 127.58(19)
C6 N2 B1 123.75(18)
N1 C1 C2 109.56(19)
N1 C1 C10 124.1(2)
C2 C1 C10 126.3(2)
C3 C2 C1 107.44(19)
C3 C2 C16 126.3(2)
C1 C2 C16 126.2(2)
C2 C3 C4 106.92(19)
C2 C3 C17 123.3(2)
C4 C3 C17 129.7(2)
N1 C4 C5 119.74(19)
N1 C4 C3 108.36(18)
C5 C4 C3 131.5(2)
C6 C5 C4 121.5(2)
C6 C5 C21 119.02(19)
C4 C5 C21 119.46(19)
N2 C6 C5 119.72(19)
N2 C6 C7 108.20(19)
C5 C6 C7 131.8(2)
C8 C7 C6 106.7(2)
C8 C7 C26 123.4(2)
C6 C7 C26 129.9(2)
C7 C8 C9 107.7(2)
C7 C8 C30 126.6(2)
C9 C8 C30 125.7(2)
N2 C9 C8 109.2(2)
N2 C9 C31 124.6(2)
C8 C9 C31 126.2(2)
C11 C10 C15 119.4(2)
C11 C10 C1 122.1(2)
C15 C10 C1 118.5(2)
C12 C11 C10 119.7(2)
C12 C11 H11 120.2
C10 C11 H11 120.2
C13 C12 C11 121.0(3)
C13 C12 H12 119.5
C11 C12 H12 119.5
C12 C13 C14 119.7(3)
C12 C13 H13 120.1
C14 C13 H13 120.1
C13 C14 C15 120.3(3)
C13 C14 H14 119.9
C15 C14 H14 119.9
C14 C15 C10 120.0(3)
C14 C15 H15 120.0
C10 C15 H15 120.0
C2 C16 H16A 109.5
C2 C16 H16B 109.5
H16A C16 H16B 109.5
C2 C16 H16C 109.5
H16A C16 H16C 109.5
H16B C16 H16C 109.5
C3 C17 C18 110.95(18)
C3 C17 H17A 109.4
C18 C17 H17A 109.4
C3 C17 H17B 109.4
C18 C17 H17B 109.4
H17A C17 H17B 108.0
C19 C18 C17 112.92(18)
C19 C18 H18A 109.0
C17 C18 H18A 109.0
C19 C18 H18B 109.0
C17 C18 H18B 109.0
H18A C18 H18B 107.8
O2 C19 O1 123.5(2)
O2 C19 C18 126.2(2)
O1 C19 C18 110.24(19)
O1 C20 H20A 109.5
O1 C20 H20B 109.5
H20A C20 H20B 109.5
O1 C20 H20C 109.5
H20A C20 H20C 109.5
H20B C20 H20C 109.5
C22 C21 C5 174.5(3)
C21 C22 Si1 175.3(2)
Si1 C23 H23A 109.5
Si1 C23 H23B 109.5
H23A C23 H23B 109.5
Si1 C23 H23C 109.5
H23A C23 H23C 109.5
H23B C23 H23C 109.5
Si1 C24 H24A 109.5
Si1 C24 H24B 109.5
H24A C24 H24B 109.5
Si1 C24 H24C 109.5
H24A C24 H24C 109.5
H24B C24 H24C 109.5
Si1 C25 H25A 109.5
Si1 C25 H25B 109.5
H25A C25 H25B 109.5
Si1 C25 H25C 109.5
H25A C25 H25C 109.5
H25B C25 H25C 109.5
C7 C26 C27 111.6(2)
C7 C26 H26A 109.3
C27 C26 H26A 109.3
C7 C26 H26B 109.3
C27 C26 H26B 109.3
H26A C26 H26B 108.0
C28 C27 C26 113.3(2)
C28 C27 H27A 108.9
C26 C27 H27A 108.9
C28 C27 H27B 108.9
C26 C27 H27B 108.9
H27A C27 H27B 107.7
O4 C28 O3 123.4(3)
O4 C28 C27 119.6(2)
O3 C28 C27 116.8(3)
O3 C29 H29A 109.5
O3 C29 H29B 109.5
O3 C29 H29C 109.5
O4 C29A H29D 109.5
O4 C29A H29E 109.5
H29D C29A H29E 109.5
O4 C29A H29F 109.5
H29D C29A H29F 109.5
H29E C29A H29F 109.5
C8 C30 H30A 109.5
C8 C30 H30B 109.5
H30A C30 H30B 109.5
C8 C30 H30C 109.5
H30A C30 H30C 109.5
H30B C30 H30C 109.5
C32B C31 C36B 122.1(3)
C32B C31 C9 120.4(3)
C36B C31 C9 116.8(3)
C32A C31 C9 122.7(4)
C36A C31 C9 123.9(4)
C33A C34 C35A 124.7(6)
C33B C34 C35B 117.5(3)
C33A C34 H34 118.2
C35A C34 H34 115.3
C33B C34 H34 121.3
C35B C34 H34 121.2
C33A C32A C31 123.4(8)
C33A C32A H32A 118.3
C31 C32A H32A 118.3
C34 C33A C32A 117.3(8)
C34 C33A H33A 121.3
C32A C33A H33A 121.3
C34 C35A C36A 115.7(7)
C34 C35A H35A 122.2
C36A C35A H35A 122.2
C35A C36A C31 123.5(7)
C35A C36A H36A 118.2
C31 C36A H36A 118.2
C31 C32B C33B 119.1(4)
C31 C32B H32B 120.4
C33B C32B H32B 120.4
C34 C33B C32B 121.9(4)
C34 C33B H33B 119.1
C32B C33B H33B 119.1
C36B C35B C34 121.2(4)
C36B C35B H35B 119.4
C34 C35B H35B 119.4
C35B C36B C31 117.7(4)
C35B C36B H36B 121.2
C31 C36B H36B 121.2
F1 B1 F2 111.00(19)
F1 B1 N2 110.30(19)
F2 B1 N2 109.49(19)
F1 B1 N1 110.38(19)
F2 B1 N1 109.64(19)
N2 B1 N1 105.89(18)
C60 Si2 C61 111.69(13)
C60 Si2 C58 110.24(11)
C61 Si2 C58 107.06(10)
C60 Si2 C59 109.70(13)
C61 Si2 C59 110.80(13)
C58 Si2 C59 107.22(11)
C55 O5 C56 117.1(2)
C64 O7 C65 114.92(19)
C37 N3 C40 108.25(16)
C37 N3 B2 126.41(18)
C40 N3 B2 124.86(17)
C45 N4 C42 107.92(17)
C45 N4 B2 126.03(17)
C42 N4 B2 125.95(16)
N3 C37 C38 109.44(19)
N3 C37 C46 124.33(18)
C38 C37 C46 126.22(19)
C39 C38 C37 107.69(19)
C39 C38 C52 127.0(2)
C37 C38 C52 125.3(2)
C38 C39 C40 106.64(18)
C38 C39 C53 124.31(19)
C40 C39 C53 128.77(19)
N3 C40 C41 120.18(17)
N3 C40 C39 107.92(18)
C41 C40 C39 131.66(19)
C40 C41 C42 120.95(18)
C40 C41 C57 119.28(18)
C42 C41 C57 119.76(18)
N4 C42 C41 120.02(18)
N4 C42 C43 108.38(16)
C41 C42 C43 131.51(19)
C44 C43 C42 106.43(18)
C44 C43 C62 124.74(18)
C42 C43 C62 128.82(18)
C43 C44 C45 107.61(18)
C43 C44 C66 127.0(2)
C45 C44 C66 125.36(19)
N4 C45 C44 109.64(18)
N4 C45 C67 122.69(18)
C44 C45 C67 127.68(18)
C47B C46 C51B 118.8(3)
C51A C46 C47A 119.8(4)
C51A C46 C37 122.5(4)
C47B C46 C37 122.2(3)
C51B C46 C37 118.9(3)
C47A C46 C37 117.7(3)
C48A C47A C46 118.3(6)
C48A C47A H47A 120.9
C46 C47A H47A 120.9
C47A C48A C49 120.1(6)
C47A C48A H48A 119.9
C49 C48A H48A 119.9
C49 C50A C51A 123.1(6)
C49 C50A H50A 118.4
C51A C50A H50A 118.4
C46 C51A C50A 120.6(6)
C46 C51A H51A 119.7
C50A C51A H51A 119.7
C46 C47B C48B 121.6(4)
C46 C47B H47B 119.2
C48B C47B H47B 119.2
C49 C48B C47B 120.7(5)
C49 C48B H48B 119.7
C47B C48B H48B 119.7
C51B C50B C49 118.4(4)
C51B C50B H50B 120.8
C49 C50B H50B 120.8
C50B C51B C46 119.9(4)
C50B C51B H51B 120.1
C46 C51B H51B 120.1
C50A C49 C48A 117.6(5)
C48B C49 C50B 120.6(4)
C48A C49 C50B 113.6(4)
C50A C49 H49 121.8
C48B C49 H49 120.0
C48A C49 H49 120.0
C50B C49 H49 119.3
C38 C52 H52A 109.5
C38 C52 H52B 109.5
H52A C52 H52B 109.5
C38 C52 H52C 109.5
H52A C52 H52C 109.5
H52B C52 H52C 109.5
C39 C53 C54 109.80(18)
C39 C53 H53A 109.7
C54 C53 H53A 109.7
C39 C53 H53B 109.7
C54 C53 H53B 109.7
H53A C53 H53B 108.2
C55 C54 C53 115.19(19)
C55 C54 H54A 108.5
C53 C54 H54A 108.5
C55 C54 H54B 108.5
C53 C54 H54B 108.5
H54A C54 H54B 107.5
O6 C55 O5 123.7(2)
O6 C55 C54 125.3(2)
O5 C55 C54 111.0(2)
O5 C56 H56A 109.5
O5 C56 H56B 109.5
H56A C56 H56B 109.5
O5 C56 H56C 109.5
H56A C56 H56C 109.5
H56B C56 H56C 109.5
C58 C57 C41 178.7(2)
C57 C58 Si2 173.2(2)
Si2 C59 H59A 109.5
Si2 C59 H59B 109.5
H59A C59 H59B 109.5
Si2 C59 H59C 109.5
H59A C59 H59C 109.5
H59B C59 H59C 109.5
Si2 C60 H60A 109.5
Si2 C60 H60B 109.5
H60A C60 H60B 109.5
Si2 C60 H60C 109.5
H60A C60 H60C 109.5
H60B C60 H60C 109.5
Si2 C61 H61A 109.5
Si2 C61 H61B 109.5
H61A C61 H61B 109.5
Si2 C61 H61C 109.5
H61A C61 H61C 109.5
H61B C61 H61C 109.5
C43 C62 C63 113.00(18)
C43 C62 H62A 109.0
C63 C62 H62A 109.0
C43 C62 H62B 109.0
C63 C62 H62B 109.0
H62A C62 H62B 107.8
C64 C63 C62 111.17(18)
C64 C63 H63A 109.4
C62 C63 H63A 109.4
C64 C63 H63B 109.4
C62 C63 H63B 109.4
H63A C63 H63B 108.0
O8 C64 O7 122.2(2)
O8 C64 C63 125.5(2)
O7 C64 C63 112.33(19)
O7 C65 H65A 109.5
O7 C65 H65B 109.5
H65A C65 H65B 109.5
O7 C65 H65C 109.5
H65A C65 H65C 109.5
H65B C65 H65C 109.5
C44 C66 H66A 109.5
C44 C66 H66B 109.5
H66A C66 H66B 109.5
C44 C66 H66C 109.5
H66A C66 H66C 109.5
H66B C66 H66C 109.5
C72 C67 C68 119.9(2)
C72 C67 C45 121.13(19)
C68 C67 C45 118.96(19)
C67 C68 C69 119.7(2)
C67 C68 H68 120.1
C69 C68 H68 120.1
C70 C69 C68 120.2(2)
C70 C69 H69 119.9
C68 C69 H69 119.9
C69 C70 C71 120.0(2)
C69 C70 H70 120.0
C71 C70 H70 120.0
C70 C71 C72 120.3(2)
C70 C71 H71 119.8
C72 C71 H71 119.8
C67 C72 C71 119.8(2)
C67 C72 H72 120.1
C71 C72 H72 120.1
F4 B2 F3 110.30(18)
F4 B2 N4 110.20(17)
F3 B2 N4 109.98(18)
F4 B2 N3 110.81(18)
F3 B2 N3 109.54(17)
N4 B2 N3 105.93(16)

loop_
_geom_bond_atom_site_label_1
_geom_bond_atom_site_label_2
_geom_bond_distance
Si1 C22 1.848(3)
Si1 C24 1.851(3)
Si1 C23 1.852(3)
Si1 C25 1.855(3)
F1 B1 1.379(3)
F2 B1 1.387(3)
O1 C19 1.345(3)
O1 C20 1.437(3)
O2 C19 1.194(3)
O3 C28 1.260(3)
O3 C29 1.480(6)
O4 C28 1.238(4)
O4 C29A 1.373(6)
N1 C1 1.359(3)
N1 C4 1.396(3)
N1 B1 1.559(3)
N2 C9 1.356(3)
N2 C6 1.391(3)
N2 B1 1.556(3)
C1 C2 1.415(3)
C1 C10 1.478(3)
C2 C3 1.387(3)
C2 C16 1.494(3)
C3 C4 1.423(3)
C3 C17 1.503(3)
C4 C5 1.409(3)
C5 C6 1.406(3)
C5 C21 1.437(3)
C6 C7 1.426(3)
C7 C8 1.382(3)
C7 C26 1.496(3)
C8 C9 1.413(3)
C8 C30 1.501(3)
C9 C31 1.480(3)
C10 C11 1.389(3)
C10 C15 1.395(3)
C11 C12 1.377(3)
C11 H11 0.9500
C12 C13 1.374(4)
C12 H12 0.9500
C13 C14 1.379(4)
C13 H13 0.9500
C14 C15 1.380(4)
C14 H14 0.9500
C15 H15 0.9500
C16 H16A 0.9800
C16 H16B 0.9800
C16 H16C 0.9800
C17 C18 1.531(3)
C17 H17A 0.9900
C17 H17B 0.9900
C18 C19 1.501(3)
C18 H18A 0.9900
C18 H18B 0.9900
C20 H20A 0.9800
C20 H20B 0.9800
C20 H20C 0.9800
C21 C22 1.206(3)
C23 H23A 0.9800
C23 H23B 0.9800
C23 H23C 0.9800
C24 H24A 0.9800
C24 H24B 0.9800
C24 H24C 0.9800
C25 H25A 0.9800
C25 H25B 0.9800
C25 H25C 0.9800
C26 C27 1.521(3)
C26 H26A 0.9900
C26 H26B 0.9900
C27 C28 1.504(4)
C27 H27A 0.9900
C27 H27B 0.9900
C29 H29A 0.9800
C29 H29B 0.9800
C29 H29C 0.9800
C29A H29D 0.9800
C29A H29E 0.9800
C29A H29F 0.9800
C30 H30A 0.9800
C30 H30B 0.9800
C30 H30C 0.9800
C31 C32B 1.335(4)
C31 C36B 1.409(4)
C31 C32A 1.416(9)
C31 C36A 1.440(8)
C34 C33A 1.358(9)
C34 C35A 1.367(9)
C34 C33B 1.383(5)
C34 C35B 1.404(5)
C34 H34 0.9500
C32A C33A 1.374(13)
C32A H32A 0.9500
C33A H33A 0.9500
C35A C36A 1.389(11)
C35A H35A 0.9500
C36A H36A 0.9500
C32B C33B 1.397(6)
C32B H32B 0.9500
C33B H33B 0.9500
C35B C36B 1.395(6)
C35B H35B 0.9500
C36B H36B 0.9500
Si2 C60 1.849(3)
Si2 C61 1.851(3)
Si2 C58 1.855(2)
Si2 C59 1.861(2)
F3 B2 1.385(3)
F4 B2 1.377(3)
O5 C55 1.322(3)
O5 C56 1.444(3)
O6 C55 1.200(3)
O7 C64 1.327(3)
O7 C65 1.454(3)
O8 C64 1.183(3)
N3 C37 1.348(3)
N3 C40 1.395(3)
N3 B2 1.560(3)
N4 C45 1.358(3)
N4 C42 1.391(3)
N4 B2 1.554(3)
C37 C38 1.414(3)
C37 C46 1.480(3)
C38 C39 1.384(3)
C38 C52 1.506(3)
C39 C40 1.429(3)
C39 C53 1.498(3)
C40 C41 1.406(3)
C41 C42 1.408(3)
C41 C57 1.438(3)
C42 C43 1.426(3)
C43 C44 1.394(3)
C43 C62 1.501(3)
C44 C45 1.406(3)
C44 C66 1.500(3)
C45 C67 1.491(3)
C46 C51A 1.311(7)
C46 C47B 1.356(5)
C46 C51B 1.422(5)
C46 C47A 1.435(7)
C47A C48A 1.393(8)
C47A H47A 0.9500
C48A C49 1.407(7)
C48A H48A 0.9500
C50A C49 1.336(8)
C50A C51A 1.380(9)
C50A H50A 0.9500
C51A H51A 0.9500
C47B C48B 1.386(6)
C47B H47B 0.9500
C48B C49 1.338(6)
C48B H48B 0.9500
C50B C51B 1.394(6)
C50B C49 1.421(6)
C50B H50B 0.9500
C51B H51B 0.9500
C49 H49 0.9500
C52 H52A 0.9800
C52 H52B 0.9800
C52 H52C 0.9800
C53 C54 1.540(3)
C53 H53A 0.9900
C53 H53B 0.9900
C54 C55 1.502(3)
C54 H54A 0.9900
C54 H54B 0.9900
C56 H56A 0.9800
C56 H56B 0.9800
C56 H56C 0.9800
C57 C58 1.202(3)
C59 H59A 0.9800
C59 H59B 0.9800
C59 H59C 0.9800
C60 H60A 0.9800
C60 H60B 0.9800
C60 H60C 0.9800
C61 H61A 0.9800
C61 H61B 0.9800
C61 H61C 0.9800
C62 C63 1.536(3)
C62 H62A 0.9900
C62 H62B 0.9900
C63 C64 1.500(3)
C63 H63A 0.9900
C63 H63B 0.9900
C65 H65A 0.9800
C65 H65B 0.9800
C65 H65C 0.9800
C66 H66A 0.9800
C66 H66B 0.9800
C66 H66C 0.9800
C67 C72 1.382(3)
C67 C68 1.389(3)
C68 C69 1.392(3)
C68 H68 0.9500
C69 C70 1.375(3)
C69 H69 0.9500
C70 C71 1.382(3)
C70 H70 0.9500
C71 C72 1.388(3)
C71 H71 0.9500
C72 H72 0.9500

loop_
_geom_torsion_atom_site_label_1
_geom_torsion_atom_site_label_2
_geom_torsion_atom_site_label_3
_geom_torsion_atom_site_label_4
_geom_torsion
C4 N1 C1 C2 0.1(2)
B1 N1 C1 C2 176.6(2)
C4 N1 C1 C10 -179.2(2)
B1 N1 C1 C10 -2.7(4)
N1 C1 C2 C3 -0.8(3)
C10 C1 C2 C3 178.6(2)
N1 C1 C2 C16 -178.2(2)
C10 C1 C2 C16 1.1(4)
C1 C2 C3 C4 1.1(2)
C16 C2 C3 C4 178.5(2)
C1 C2 C3 C17 -176.9(2)
C16 C2 C3 C17 0.6(4)
C1 N1 C4 C5 -173.3(2)
B1 N1 C4 C5 10.0(3)
C1 N1 C4 C3 0.5(2)
B1 N1 C4 C3 -176.17(19)
C2 C3 C4 N1 -1.0(2)
C17 C3 C4 N1 176.8(2)
C2 C3 C4 C5 171.8(2)
C17 C3 C4 C5 -10.4(4)
N1 C4 C5 C6 6.4(3)
C3 C4 C5 C6 -165.8(2)
N1 C4 C5 C21 -172.6(2)
C3 C4 C5 C21 15.2(4)
C9 N2 C6 C5 173.6(2)
B1 N2 C6 C5 -14.4(3)
C9 N2 C6 C7 -0.6(2)
B1 N2 C6 C7 171.4(2)
C4 C5 C6 N2 -4.2(3)
C21 C5 C6 N2 174.8(2)
C4 C5 C6 C7 168.4(2)
C21 C5 C6 C7 -12.6(4)
N2 C6 C7 C8 1.2(3)
C5 C6 C7 C8 -172.0(2)
N2 C6 C7 C26 -177.4(2)
C5 C6 C7 C26 9.3(4)
C6 C7 C8 C9 -1.3(3)
C26 C7 C8 C9 177.4(2)
C6 C7 C8 C30 -179.5(2)
C26 C7 C8 C30 -0.7(4)
C6 N2 C9 C8 -0.3(3)
B1 N2 C9 C8 -171.9(2)
C6 N2 C9 C31 178.6(2)
B1 N2 C9 C31 6.9(4)
C7 C8 C9 N2 1.0(3)
C30 C8 C9 N2 179.2(2)
C7 C8 C9 C31 -177.8(2)
C30 C8 C9 C31 0.4(4)
N1 C1 C10 C11 52.5(3)
C2 C1 C10 C11 -126.8(3)
N1 C1 C10 C15 -129.7(2)
C2 C1 C10 C15 51.1(3)
C15 C10 C11 C12 -0.3(4)
C1 C10 C11 C12 177.5(2)
C10 C11 C12 C13 -0.2(4)
C11 C12 C13 C14 0.5(5)
C12 C13 C14 C15 -0.2(5)
C13 C14 C15 C10 -0.3(5)
C11 C10 C15 C14 0.6(4)
C1 C10 C15 C14 -177.4(2)
C2 C3 C17 C18 89.0(3)
C4 C3 C17 C18 -88.5(3)
C3 C17 C18 C19 -168.91(18)
C20 O1 C19 O2 -0.3(3)
C20 O1 C19 C18 -179.40(19)
C17 C18 C19 O2 2.7(3)
C17 C18 C19 O1 -178.17(17)
C8 C7 C26 C27 -87.5(3)
C6 C7 C26 C27 90.9(3)
C7 C26 C27 C28 171.6(2)
C29A O4 C28 O3 5.5(5)
C29A O4 C28 C27 -170.1(4)
C29 O3 C28 O4 -3.7(5)
C29 O3 C28 C27 171.9(3)
C26 C27 C28 O4 9.6(4)
C26 C27 C28 O3 -166.2(2)
N2 C9 C31 C32B -68.4(4)
C8 C9 C31 C32B 110.2(4)
N2 C9 C31 C36B 121.3(3)
C8 C9 C31 C36B -60.1(4)
N2 C9 C31 C32A -93.0(6)
C8 C9 C31 C32A 85.6(6)
N2 C9 C31 C36A 78.0(7)
C8 C9 C31 C36A -103.4(6)
C32B C31 C32A C33A 95.4(17)
C36B C31 C32A C33A -27.2(11)
C36A C31 C32A C33A 13.8(12)
C9 C31 C32A C33A -174.3(7)
C35A C34 C33A C32A -11.4(13)
C33B C34 C33A C32A -71.7(15)
C35B C34 C33A C32A 29.8(11)
C31 C32A C33A C34 -2.1(14)
C33A C34 C35A C36A 10.7(12)
C33B C34 C35A C36A 31.0(10)
C35B C34 C35A C36A -75.5(9)
C34 C35A C36A C31 3.1(14)
C32B C31 C36A C35A -36.4(10)
C36B C31 C36A C35A 82.7(11)
C32A C31 C36A C35A -14.4(12)
C9 C31 C36A C35A 173.8(7)
C36B C31 C32B C33B -5.4(6)
C32A C31 C32B C33B -72.4(14)
C36A C31 C32B C33B 33.9(7)
C9 C31 C32B C33B -175.1(3)
C33A C34 C33B C32B 95.6(15)
C35A C34 C33B C32B -33.9(7)
C35B C34 C33B C32B 6.3(6)
C31 C32B C33B C34 -1.5(6)
C33A C34 C35B C36B -28.6(8)
C35A C34 C35B C36B 86.5(8)
C33B C34 C35B C36B -4.6(6)
C34 C35B C36B C31 -1.7(6)
C32B C31 C36B C35B 6.9(6)
C32A C31 C36B C35B 27.9(7)
C36A C31 C36B C35B -71.4(7)
C9 C31 C36B C35B 177.0(3)
C9 N2 B1 F1 -44.0(3)
C6 N2 B1 F1 145.6(2)
C9 N2 B1 F2 78.4(3)
C6 N2 B1 F2 -91.9(2)
C9 N2 B1 N1 -163.4(2)
C6 N2 B1 N1 26.2(3)
C1 N1 B1 F1 40.7(3)
C4 N1 B1 F1 -143.30(19)
C1 N1 B1 F2 -81.9(3)
C4 N1 B1 F2 94.1(2)
C1 N1 B1 N2 160.1(2)
C4 N1 B1 N2 -23.9(3)
C40 N3 C37 C38 -1.0(2)
B2 N3 C37 C38 -173.2(2)
C40 N3 C37 C46 177.6(2)
B2 N3 C37 C46 5.3(3)
N3 C37 C38 C39 2.2(3)
C46 C37 C38 C39 -176.3(2)
N3 C37 C38 C52 -178.4(2)
C46 C37 C38 C52 3.1(4)
C37 C38 C39 C40 -2.5(3)
C52 C38 C39 C40 178.1(2)
C37 C38 C39 C53 171.9(2)
C52 C38 C39 C53 -7.5(4)
C37 N3 C40 C41 174.46(19)
B2 N3 C40 C41 -13.1(3)
C37 N3 C40 C39 -0.6(2)
B2 N3 C40 C39 171.82(19)
C38 C39 C40 N3 1.9(2)
C53 C39 C40 N3 -172.1(2)
C38 C39 C40 C41 -172.3(2)
C53 C39 C40 C41 13.6(4)
N3 C40 C41 C42 -0.3(3)
C39 C40 C41 C42 173.4(2)
N3 C40 C41 C57 -179.25(18)
C39 C40 C41 C57 -5.6(3)
C45 N4 C42 C41 -177.89(19)
B2 N4 C42 C41 -1.4(3)
C45 N4 C42 C43 -0.9(2)
B2 N4 C42 C43 175.61(19)
C40 C41 C42 N4 7.4(3)
C57 C41 C42 N4 -173.71(18)
C40 C41 C42 C43 -168.9(2)
C57 C41 C42 C43 10.1(3)
N4 C42 C43 C44 0.3(2)
C41 C42 C43 C44 176.9(2)
N4 C42 C43 C62 -178.71(19)
C41 C42 C43 C62 -2.2(4)
C42 C43 C44 C45 0.3(2)
C62 C43 C44 C45 179.40(19)
C42 C43 C44 C66 177.9(2)
C62 C43 C44 C66 -3.0(4)
C42 N4 C45 C44 1.1(2)
B2 N4 C45 C44 -175.41(19)
C42 N4 C45 C67 -179.04(19)
B2 N4 C45 C67 4.5(3)
C43 C44 C45 N4 -0.9(2)
C66 C44 C45 N4 -178.5(2)
C43 C44 C45 C67 179.3(2)
C66 C44 C45 C67 1.6(4)
N3 C37 C46 C51A 76.1(8)
C38 C37 C46 C51A -105.6(8)
N3 C37 C46 C47B -68.5(6)
C38 C37 C46 C47B 109.9(5)
N3 C37 C46 C51B 114.4(4)
C38 C37 C46 C51B -67.3(4)
N3 C37 C46 C47A -104.3(5)
C38 C37 C46 C47A 74.0(5)
C51A C46 C47A C48A 2.5(9)
C47B C46 C47A C48A 75.6(8)
C51B C46 C47A C48A -33.4(7)
C37 C46 C47A C48A -177.1(5)
C46 C47A C48A C49 1.2(9)
C47B C46 C51A C50A -32.8(10)
C51B C46 C51A C50A 84.0(11)
C47A C46 C51A C50A -1.5(11)
C37 C46 C51A C50A 178.1(7)
C49 C50A C51A C46 -3.7(14)
C51A C46 C47B C48B 35.5(8)
C51B C46 C47B C48B 1.9(8)
C47A C46 C47B C48B -84.2(9)
C37 C46 C47B C48B -175.2(5)
C46 C47B C48B C49 -1.4(10)
C49 C50B C51B C46 -0.9(7)
C51A C46 C51B C50B -77.4(8)
C47B C46 C51B C50B -0.7(6)
C47A C46 C51B C50B 33.3(6)
C37 C46 C51B C50B 176.5(4)
C51A C50A C49 C48B 37.4(11)
C51A C50A C49 C48A 7.3(12)
C51A C50A C49 C50B -84.5(12)
C47B C48B C49 C50A -33.9(8)
C47B C48B C49 C48A 84.4(10)
C47B C48B C49 C50B -0.3(9)
C47A C48A C49 C50A -5.9(10)
C47A C48A C49 C48B -79.1(10)
C47A C48A C49 C50B 31.7(8)
C51B C50B C49 C50A 73.3(8)
C51B C50B C49 C48B 1.5(7)
C51B C50B C49 C48A -31.7(6)
C38 C39 C53 C54 -98.3(3)
C40 C39 C53 C54 74.8(3)
C39 C53 C54 C55 169.73(19)
C56 O5 C55 O6 3.0(4)
C56 O5 C55 C54 -174.6(2)
C53 C54 C55 O6 128.6(3)
C53 C54 C55 O5 -53.9(3)
C44 C43 C62 C63 94.8(2)
C42 C43 C62 C63 -86.3(3)
C43 C62 C63 C64 -179.04(17)
C65 O7 C64 O8 2.3(4)
C65 O7 C64 C63 -177.5(2)
C62 C63 C64 O8 22.1(3)
C62 C63 C64 O7 -158.11(19)
N4 C45 C67 C72 66.7(3)
C44 C45 C67 C72 -113.5(3)
N4 C45 C67 C68 -114.8(2)
C44 C45 C67 C68 65.0(3)
C72 C67 C68 C69 -2.6(3)
C45 C67 C68 C69 178.9(2)
C67 C68 C69 C70 1.6(3)
C68 C69 C70 C71 0.4(3)
C69 C70 C71 C72 -1.4(4)
C68 C67 C72 C71 1.6(3)
C45 C67 C72 C71 -179.9(2)
C70 C71 C72 C67 0.4(4)
C45 N4 B2 F4 46.6(3)
C42 N4 B2 F4 -129.3(2)
C45 N4 B2 F3 -75.2(2)
C42 N4 B2 F3 108.9(2)
C45 N4 B2 N3 166.51(18)
C42 N4 B2 N3 -9.3(3)
C37 N3 B2 F4 -52.9(3)
C40 N3 B2 F4 136.1(2)
C37 N3 B2 F3 69.0(3)
C40 N3 B2 F3 -102.0(2)
C37 N3 B2 N4 -172.37(19)
C40 N3 B2 N4 16.6(3)
